data_2208686
loop_
_publ_author_name
'Chopra, Deepak'
'Nagarajan, K.'
'Guru Row, T. N.'

_publ_section_title 5-Benzyl-1-(4-fluorophenyl)-2-phenyl-4,5,6,7-tetrahydro-1<i>H</i>-pyrrolo[3,2-<i>c</i>]pyridine
_journal_coeditor_code OB2006
_journal_issue 4
_journal_name_full 'Acta Crystallographica Section E'
_journal_page_first o1588
_journal_page_last o1590
_journal_paper_doi 10.1107/S1600536806010427
_journal_volume 62
_journal_year 2006
_chemical_formula_iupac 'C26 H23 F N2'
_chemical_formula_moiety 'C26 H23 F N2'
_chemical_formula_sum 'C26 H23 F N2'
_chemical_formula_weight 382.46
_chemical_name_systematic
;
 1-(4-fluorophenyl)-5-benzyl-2-phenyl-4,5,6,7-tetrahydro-1H-pyrrolo
 [3,2-c]pyridine
;
_space_group_IT_number 14
_symmetry_cell_setting monoclinic
_symmetry_space_group_name_Hall '-P 2ybc'
_symmetry_space_group_name_H-M 'P 1 21/c 1'
_atom_sites_solution_hydrogens geom
_atom_sites_solution_primary direct
_atom_sites_solution_secondary difmap
_cell_angle_alpha 90
_cell_angle_beta 103.223(11)
_cell_angle_gamma 90
_cell_formula_units_Z 4
_cell_length_a 13.220(8)
_cell_length_b 18.431(11)
_cell_length_c 8.475(5)
_cell_measurement_reflns_used 650
_cell_measurement_temperature 290(2)
_cell_measurement_theta_max 25.8
_cell_measurement_theta_min 1.4
_cell_volume 2010(2)
_computing_cell_refinement 'SAINT (Bruker, 2000)'
_computing_data_collection 'SMART (Bruker, 2000)'
_computing_data_reduction SAINT
_computing_molecular_graphics
;Ortep-3 for Windows (Farrugia, 1999) and CAMERON (Watkin <i>et al.</i>,
 1993)
;
_computing_publication_material 'PLATON (Spek, 2003)'
_computing_structure_refinement 'SHELXL-97 (Sheldrick, 1997)'
_computing_structure_solution 'SIR92 (Altomare <i>et al.</i>,  1993)'
_diffrn_ambient_temperature 290(2)
_diffrn_measured_fraction_theta_full 0.990
_diffrn_measured_fraction_theta_max 0.964
_diffrn_measurement_device_type 'Bruker SMART APEX CCD area detector'
_diffrn_measurement_method '\f and \w scans'
_diffrn_radiation_monochromator graphite
_diffrn_radiation_source 'fine-focus sealed tube'
_diffrn_radiation_type MoK\a
_diffrn_radiation_wavelength 0.71073
_diffrn_reflns_av_R_equivalents 0.0428
_diffrn_reflns_av_sigmaI/netI 0.0445
_diffrn_reflns_limit_h_max 16
_diffrn_reflns_limit_h_min -16
_diffrn_reflns_limit_k_max 22
_diffrn_reflns_limit_k_min -22
_diffrn_reflns_limit_l_max 10
_diffrn_reflns_limit_l_min -10
_diffrn_reflns_number 15238
_diffrn_reflns_reduction_process
;
 ?
;
_diffrn_reflns_theta_full 25.00
_diffrn_reflns_theta_max 26.36
_diffrn_reflns_theta_min 1.58
_exptl_absorpt_coefficient_mu 0.080
_exptl_absorpt_correction_T_max 0.9880
_exptl_absorpt_correction_T_min 0.9386
_exptl_absorpt_correction_type multi-scan
_exptl_absorpt_process_details '(SADABS; Sheldrick, 1996)'
_exptl_crystal_colour colourless
_exptl_crystal_density_diffrn 1.264
_exptl_crystal_density_method 'Not Measured'
_exptl_crystal_description block
_exptl_crystal_F_000 808
_exptl_crystal_size_max 0.25
_exptl_crystal_size_mid 0.20
_exptl_crystal_size_min 0.15
_refine_diff_density_max 0.169
_refine_diff_density_min -0.154
_refine_ls_extinction_method none
_refine_ls_goodness_of_fit_ref 1.234
_refine_ls_hydrogen_treatment refall
_refine_ls_matrix_type full
_refine_ls_number_parameters 354
_refine_ls_number_reflns 3975
_refine_ls_number_restraints 0
_refine_ls_restrained_S_all 1.234
_refine_ls_R_factor_all 0.1164
_refine_ls_R_factor_gt 0.0821
_refine_ls_shift/su_max 0.000
_refine_ls_shift/su_mean 0.000
_refine_ls_structure_factor_coef Fsqd
_refine_ls_weighting_details 'calc w=1/[\s^2^(Fo^2^)+(0.0366P)^2^+0.563P] where P=(Fo^2^+2Fc^2^)/3'
_refine_ls_weighting_scheme calc
_refine_ls_wR_factor_gt 0.1267
_refine_ls_wR_factor_ref 0.1373
_reflns_number_gt 2935
_reflns_number_total 3975
_reflns_threshold_expression I>2\s(I)
_cod_data_source_file ob2006.cif
_cod_data_source_block I
_cod_depositor_comments
;
The following automatic conversions were performed:
'_symmetry_cell_setting' value 'Monoclinic' changed to 'monoclinic'
according to '/home/saulius/struct/CIF-dictionaries/cif_core.dic'
dictionary named 'cif_core.dic' version 2.4.1 from 2010-06-29.

Automatic conversion script
Id: cif_fix_enum 1527 2010-12-29 10:47:43Z saulius 

The following automatic conversions were performed:

'_symmetry_cell_setting' value 'Monoclinic' changed to 'monoclinic'
according to /home/saulius/struct/CIF-dictionaries/cif_core.dic
dictionary named 'cif_core.dic' version 2.4.1 from 2010-06-29.

Automatic conversion script
Id: cif_fix_values 1715 2011-07-08 13:25:40Z adriana 
;
_cod_original_sg_symbol_H-M 'P 21/c'
_cod_database_code 2208686

loop_
_symmetry_equiv_pos_as_xyz
x,y,z
-x,1/2+y,1/2-z
-x,-y,-z
x,1/2-y,1/2+z

loop_
_atom_site_type_symbol
_atom_site_label
_atom_site_fract_x
_atom_site_fract_y
_atom_site_fract_z
_atom_site_U_iso_or_equiv
_atom_site_adp_type
_atom_site_calc_flag
_atom_site_occupancy
N N1 -0.16351(15) 0.12112(11) 0.2533(2) 0.0450(5) Uani d 1
N N2 0.10267(14) 0.08638(11) 0.0874(2) 0.0430(5) Uani d 1
F F1 0.45373(16) -0.06628(13) 0.3790(2) 0.1136(8) Uani d 1
C C1 0.08574(18) 0.12983(13) -0.0506(3) 0.0423(6) Uani d 1
C C2 -0.0044(2) 0.16729(14) -0.0555(3) 0.0459(6) Uani d 1
C C3 -0.04389(17) 0.14767(13) 0.0801(3) 0.0420(6) Uani d 1
C C4 0.02284(17) 0.09843(13) 0.1666(3) 0.0427(6) Uani d 1
C C5 -0.1404(2) 0.17053(14) 0.1305(3) 0.0453(6) Uani d 1
C C6 -0.0704(2) 0.10760(18) 0.3831(3) 0.0536(7) Uani d 1
C C7 0.0110(2) 0.06458(16) 0.3211(3) 0.0507(7) Uani d 1
C C8 0.19487(18) 0.04667(13) 0.1585(3) 0.0424(6) Uani d 1
C C9 0.1868(2) -0.02574(16) 0.1964(3) 0.0547(7) Uani d 1
C C10 0.2748(3) -0.06376(19) 0.2709(4) 0.0671(9) Uani d 1
C C11 0.3676(3) -0.0290(2) 0.3046(3) 0.0702(10) Uani d 1
C C12 0.3782(2) 0.0417(2) 0.2657(4) 0.0667(9) Uani d 1
C C13 0.2903(2) 0.08005(17) 0.1930(3) 0.0517(7) Uani d 1
C C14 0.15117(18) 0.13009(13) -0.1704(3) 0.0431(6) Uani d 1
C C15 0.1580(2) 0.19339(16) -0.2582(3) 0.0504(7) Uani d 1
C C16 0.2159(2) 0.19506(18) -0.3747(3) 0.0588(8) Uani d 1
C C17 0.2689(2) 0.13476(19) -0.4063(4) 0.0612(8) Uani d 1
C C18 0.2626(2) 0.07170(18) -0.3223(4) 0.0572(7) Uani d 1
C C19 0.2037(2) 0.06874(15) -0.2061(3) 0.0481(7) Uani d 1
C C20 -0.2464(2) 0.14983(19) 0.3236(4) 0.0568(7) Uani d 1
C C21 -0.3899(2) 0.10992(18) 0.0904(4) 0.0573(8) Uani d 1
C C22 -0.4849(2) 0.1204(2) -0.0142(4) 0.0701(9) Uani d 1
C C23 -0.5394(3) 0.1824(2) -0.0056(5) 0.0758(10) Uani d 1
C C24 -0.4994(3) 0.2345(2) 0.1052(5) 0.0855(11) Uani d 1
C C25 -0.4043(2) 0.22419(19) 0.2103(4) 0.0691(9) Uani d 1
C C26 -0.34823(19) 0.16168(15) 0.2048(3) 0.0487(7) Uani d 1
H H2 -0.0347(16) 0.1976(12) -0.140(3) 0.038(6) Uiso d 1
H H5B -0.1348(17) 0.2206(14) 0.171(3) 0.048(7) Uiso d 1
H H5A -0.2027(18) 0.1689(12) 0.033(3) 0.042(6) Uiso d 1
H H6A -0.0933(19) 0.0799(14) 0.469(3) 0.059(8) Uiso d 1
H H6B -0.041(2) 0.1552(15) 0.432(3) 0.062(8) Uiso d 1
H H7A -0.0110(19) 0.0125(15) 0.305(3) 0.056(8) Uiso d 1
H H7B 0.0736(19) 0.0663(12) 0.402(3) 0.047(7) Uiso d 1
H H9 0.120(2) -0.0480(14) 0.171(3) 0.063(9) Uiso d 1
H H10 0.269(2) -0.1116(16) 0.296(3) 0.065(9) Uiso d 1
H H11 0.1235(18) 0.2338(13) -0.235(3) 0.044(7) Uiso d 1
H H12 0.442(2) 0.0668(15) 0.290(4) 0.075(10) Uiso d 1
H H13 0.2968(18) 0.1277(14) 0.169(3) 0.045(7) Uiso d 1
H H16 0.217(2) 0.2383(15) -0.432(3) 0.063(8) Uiso d 1
H H17 0.309(2) 0.1363(15) -0.484(3) 0.067(9) Uiso d 1
H H18 0.298(2) 0.0278(15) -0.348(3) 0.068(9) Uiso d 1
H H19 0.1984(18) 0.0231(14) -0.155(3) 0.048(7) Uiso d 1
H H21 -0.352(2) 0.0672(15) 0.079(3) 0.065(9) Uiso d 1
H H22 -0.511(2) 0.0843(17) -0.090(4) 0.080(10) Uiso d 1
H H23 -0.604(2) 0.1888(16) -0.077(4) 0.077(9) Uiso d 1
H H24 -0.532(3) 0.2779(19) 0.113(4) 0.097(12) Uiso d 1
H H24B -0.2271(18) 0.1966(14) 0.383(3) 0.054(7) Uiso d 1
H H24A -0.257(2) 0.1144(14) 0.406(3) 0.061(8) Uiso d 1
H H25 -0.374(2) 0.2590(16) 0.287(4) 0.075(10) Uiso d 1

loop_
_atom_site_aniso_label
_atom_site_aniso_U_11
_atom_site_aniso_U_22
_atom_site_aniso_U_33
_atom_site_aniso_U_12
_atom_site_aniso_U_13
_atom_site_aniso_U_23
N1 0.0368(11) 0.0540(13) 0.0423(12) 0.0031(10) 0.0055(10) 0.0013(10)
N2 0.0327(11) 0.0467(12) 0.0465(12) 0.0009(9) 0.0029(10) 0.0110(10)
F1 0.0981(15) 0.156(2) 0.0750(13) 0.0816(15) -0.0052(11) 0.0091(13)
C1 0.0362(13) 0.0399(14) 0.0468(15) -0.0042(11) 0.0015(12) 0.0081(12)
C2 0.0418(15) 0.0433(14) 0.0479(16) 0.0005(12) 0.0005(12) 0.0128(13)
C3 0.0333(13) 0.0413(14) 0.0471(15) -0.0018(11) 0.0002(11) 0.0043(12)
C4 0.0321(13) 0.0459(14) 0.0471(15) -0.0036(11) 0.0026(11) 0.0073(12)
C5 0.0424(15) 0.0402(15) 0.0484(16) 0.0014(12) 0.0005(13) 0.0000(13)
C6 0.0463(16) 0.067(2) 0.0438(16) -0.0009(14) 0.0022(14) 0.0066(15)
C7 0.0360(15) 0.0604(19) 0.0506(17) -0.0002(13) -0.0009(13) 0.0141(14)
C8 0.0396(14) 0.0490(15) 0.0365(13) 0.0056(12) 0.0045(11) 0.0036(12)
C9 0.0604(19) 0.0535(18) 0.0486(16) 0.0057(15) 0.0089(15) 0.0041(14)
C10 0.094(3) 0.055(2) 0.0511(18) 0.0281(19) 0.0152(18) 0.0075(15)
C11 0.068(2) 0.097(3) 0.0412(17) 0.046(2) 0.0029(16) 0.0055(17)
C12 0.0376(17) 0.108(3) 0.0503(18) 0.0107(19) 0.0016(14) -0.0025(18)
C13 0.0398(15) 0.0616(19) 0.0507(17) -0.0021(14) 0.0044(13) 0.0025(15)
C14 0.0362(13) 0.0462(15) 0.0409(14) -0.0071(11) -0.0033(11) 0.0025(12)
C15 0.0525(17) 0.0494(17) 0.0458(16) -0.0026(14) 0.0042(13) 0.0024(13)
C16 0.068(2) 0.062(2) 0.0434(17) -0.0149(16) 0.0062(15) 0.0089(15)
C17 0.0605(19) 0.081(2) 0.0424(17) -0.0150(17) 0.0133(15) -0.0097(16)
C18 0.0525(17) 0.065(2) 0.0526(18) -0.0029(15) 0.0089(14) -0.0115(16)
C19 0.0454(15) 0.0445(16) 0.0486(16) -0.0049(12) -0.0013(13) 0.0002(13)
C20 0.0530(18) 0.068(2) 0.0477(17) 0.0057(15) 0.0088(14) -0.0053(16)
C21 0.0503(18) 0.065(2) 0.0578(18) 0.0041(15) 0.0150(15) -0.0061(15)
C22 0.0476(19) 0.100(3) 0.061(2) -0.0030(19) 0.0082(16) -0.011(2)
C23 0.0360(17) 0.117(3) 0.073(2) 0.0057(19) 0.0086(17) 0.009(2)
C24 0.060(2) 0.088(3) 0.107(3) 0.028(2) 0.015(2) -0.004(2)
C25 0.0530(19) 0.073(2) 0.080(2) 0.0068(17) 0.0130(18) -0.0158(19)
C26 0.0390(14) 0.0617(17) 0.0492(16) 0.0028(13) 0.0178(12) -0.0027(13)

loop_
_atom_type_symbol
_atom_type_description
_atom_type_scat_dispersion_real
_atom_type_scat_dispersion_imag
_atom_type_scat_source
N N 0.0061 0.0033 'International Tables Vol C Tables 4.2.6.8 and 6.1.1.4'
F F 0.0171 0.0103 'International Tables Vol C Tables 4.2.6.8 and 6.1.1.4'
H H 0.0000 0.0000 'International Tables Vol C Tables 4.2.6.8 and 6.1.1.4'
C C 0.0033 0.0016 'International Tables Vol C Tables 4.2.6.8 and 6.1.1.4'

loop_
_geom_angle_atom_site_label_1
_geom_angle_atom_site_label_2
_geom_angle_atom_site_label_3
_geom_angle
C4 N2 C1 108.63(19)
C4 N2 C8 123.0(2)
C1 N2 C8 127.2(2)
C20 N1 C5 111.2(2)
C20 N1 C6 109.5(2)
C5 N1 C6 111.1(2)
C3 C4 N2 108.5(2)
C3 C4 C7 124.6(2)
N2 C4 C7 126.9(2)
C19 C14 C15 117.7(3)
C19 C14 C1 123.0(2)
C15 C14 C1 119.2(2)
C4 C3 C2 107.1(2)
C4 C3 C5 121.7(2)
C2 C3 C5 131.1(2)
C13 C8 C9 119.9(2)
C13 C8 N2 120.9(2)
C9 C8 N2 119.2(2)
C18 C19 C14 120.6(3)
C18 C19 H19 117.8(14)
C14 C19 H19 121.5(14)
C1 C2 C3 109.1(2)
C1 C2 H2 123.4(14)
C3 C2 H2 127.4(14)
N1 C5 C3 110.9(2)
N1 C5 H5B 110.4(14)
C3 C5 H5B 111.3(14)
N1 C5 H5A 107.1(12)
C3 C5 H5A 110.1(12)
H5B C5 H5A 106.8(18)
C25 C26 C21 118.0(3)
C25 C26 C20 120.4(3)
C21 C26 C20 121.5(3)
N1 C20 C26 114.9(2)
N1 C20 H24B 112.8(14)
C26 C20 H24B 107.3(14)
N1 C20 H24A 107.0(15)
C26 C20 H24A 108.6(15)
H24B C20 H24A 106(2)
C2 C1 N2 106.6(2)
C2 C1 C14 128.3(2)
N2 C1 C14 124.9(2)
C8 C13 C12 120.3(3)
C8 C13 H13 120.9(15)
C12 C13 H13 118.8(15)
C16 C15 C14 120.9(3)
C16 C15 H11 121.3(15)
C14 C15 H11 117.8(15)
N1 C6 C7 111.5(2)
N1 C6 H6A 106.9(15)
C7 C6 H6A 110.1(15)
N1 C6 H6B 109.9(15)
C7 C6 H6B 110.6(15)
H6A C6 H6B 108(2)
C16 C17 C18 119.3(3)
C16 C17 H17 120.6(17)
C18 C17 H17 120.0(17)
C11 C12 C13 118.5(3)
C11 C12 H12 123.5(18)
C13 C12 H12 117.9(19)
C4 C7 C6 108.0(2)
C4 C7 H7B 111.9(14)
C6 C7 H7B 107.5(14)
C4 C7 H7A 111.7(14)
C6 C7 H7A 109.7(14)
H7B C7 H7A 108(2)
C17 C16 C15 120.8(3)
C17 C16 H16 121.2(17)
C15 C16 H16 118.0(17)
C10 C9 C8 119.6(3)
C10 C9 H9 121.8(16)
C8 C9 H9 118.6(16)
C11 C10 C9 118.9(3)
C11 C10 H10 121.6(18)
C9 C10 H10 119.5(18)
C10 C11 F1 118.8(4)
C10 C11 C12 122.8(3)
F1 C11 C12 118.4(4)
C23 C24 C25 120.1(4)
C23 C24 H24 123(2)
C25 C24 H24 117(2)
C23 C22 C21 120.0(4)
C23 C22 H22 120.8(19)
C21 C22 H22 119.2(19)
C17 C18 C19 120.6(3)
C17 C18 H18 119.8(16)
C19 C18 H18 119.5(16)
C22 C21 C26 120.9(3)
C22 C21 H21 118.7(17)
C26 C21 H21 120.3(17)
C26 C25 C24 120.9(3)
C26 C25 H25 116.5(18)
C24 C25 H25 122.6(18)
C22 C23 C24 120.1(3)
C22 C23 H23 119.2(19)
C24 C23 H23 120.7(19)

loop_
_geom_bond_atom_site_label_1
_geom_bond_atom_site_label_2
_geom_bond_distance
_geom_bond_publ_flag
N2 C4 1.392(3) yes
N2 C1 1.393(3) yes
N2 C8 1.431(3) yes
F1 C11 1.356(3) yes
N1 C20 1.461(3) yes
N1 C5 1.467(3) yes
N1 C6 1.473(3) yes
C4 C3 1.358(3) ?
C4 C7 1.490(4) ?
C14 C19 1.396(4) ?
C14 C15 1.398(4) ?
C14 C1 1.476(3) ?
C3 C2 1.414(3) ?
C3 C5 1.495(4) ?
C8 C13 1.373(4) ?
C8 C9 1.382(4) ?
C19 C18 1.389(4) ?
C19 H19 0.96(2) ?
C2 C1 1.369(3) ?
C2 H2 0.92(2) ?
C5 H5B 0.98(3) ?
C5 H5A 1.02(2) ?
C26 C25 1.376(4) ?
C26 C21 1.382(4) ?
C26 C20 1.501(4) ?
C20 H24B 1.00(3) ?
C20 H24A 0.99(3) ?
C13 C12 1.379(4) ?
C13 H13 0.91(2) ?
C15 C16 1.380(4) ?
C15 H11 0.92(2) ?
C6 C7 1.524(4) ?
C6 H6A 0.99(3) ?
C6 H6B 1.01(3) ?
C17 C16 1.372(4) ?
C17 C18 1.375(4) ?
C17 H17 0.94(3) ?
C12 C11 1.359(5) ?
C12 H12 0.94(3) ?
C7 H7B 0.95(2) ?
C7 H7A 1.00(3) ?
C16 H16 0.94(3) ?
C9 C10 1.382(4) ?
C9 H9 0.96(3) ?
C10 C11 1.354(5) ?
C10 H10 0.91(3) ?
C24 C23 1.363(5) ?
C24 C25 1.377(5) ?
C24 H24 0.92(3) ?
C22 C23 1.361(5) ?
C22 C21 1.375(4) ?
C22 H22 0.94(3) ?
C18 H18 0.98(3) ?
C21 H21 0.95(3) ?
C25 H25 0.94(3) ?
C23 H23 0.94(3) ?

loop_
_geom_hbond_atom_site_label_D
_geom_hbond_atom_site_label_H
_geom_hbond_atom_site_label_A
_geom_hbond_site_symmetry_A
_geom_hbond_distance_DH
_geom_hbond_distance_HA
_geom_hbond_distance_DA
_geom_hbond_angle_DHA
_geom_hbond_publ_flag
C9 H9 Cg1 3_566 0.95(3) 2.79(3) 3.648(4) 150(2) yes

loop_
_geom_torsion_atom_site_label_1
_geom_torsion_atom_site_label_2
_geom_torsion_atom_site_label_3
_geom_torsion_atom_site_label_4
_geom_torsion
_geom_torsion_publ_flag
C1 N2 C4 C3 0.7(3) ?
C8 N2 C4 C3 169.6(2) ?
C1 N2 C4 C7 -178.7(2) ?
C8 N2 C4 C7 -9.8(4) ?
N2 C4 C3 C2 -0.5(3) ?
C7 C4 C3 C2 178.9(2) ?
N2 C4 C3 C5 177.9(2) ?
C7 C4 C3 C5 -2.7(4) ?
C4 N2 C8 C13 -115.3(3) ?
C1 N2 C8 C13 51.5(4) ?
C4 N2 C8 C9 63.1(3) ?
C1 N2 C8 C9 -130.2(3) ?
C15 C14 C19 C18 1.5(4) ?
C1 C14 C19 C18 178.7(2) ?
C4 C3 C2 C1 0.1(3) ?
C5 C3 C2 C1 -178.1(3) ?
C20 N1 C5 C3 170.0(2) ?
C6 N1 C5 C3 47.8(3) ?
C4 C3 C5 N1 -14.0(3) ?
C2 C3 C5 N1 164.0(2) ?
C5 N1 C20 C26 60.4(3) yes
C6 N1 C20 C26 -176.4(3) yes
C25 C26 C20 N1 -136.1(3) ?
C21 C26 C20 N1 45.7(4) ?
C3 C2 C1 N2 0.3(3) ?
C3 C2 C1 C14 176.8(2) ?
C4 N2 C1 C2 -0.6(3) ?
C8 N2 C1 C2 -168.9(2) ?
C4 N2 C1 C14 -177.2(2) ?
C8 N2 C1 C14 14.5(4) ?
C19 C14 C1 C2 -144.7(3) yes
C15 C14 C1 C2 32.5(4) ?
C19 C14 C1 N2 31.2(4) ?
C15 C14 C1 N2 -151.7(2) ?
C9 C8 C13 C12 -0.2(4) ?
N2 C8 C13 C12 178.1(2) ?
C19 C14 C15 C16 -0.8(4) ?
C1 C14 C15 C16 -178.0(2) ?
C20 N1 C6 C7 169.2(2) yes
C5 N1 C6 C7 -67.5(3) yes
C8 C13 C12 C11 -1.2(4) ?
C3 C4 C7 C6 -13.6(4) ?
N2 C4 C7 C6 165.6(2) ?
N1 C6 C7 C4 47.1(3) ?
C18 C17 C16 C15 1.0(4) ?
C14 C15 C16 C17 -0.5(4) ?
C13 C8 C9 C10 0.9(4) ?
N2 C8 C9 C10 -177.4(2) ?
C8 C9 C10 C11 -0.3(4) ?
C9 C10 C11 F1 179.5(3) ?
C9 C10 C11 C12 -1.1(5) ?
C13 C12 C11 C10 1.8(5) ?
C13 C12 C11 F1 -178.7(2) ?
C16 C17 C18 C19 -0.2(4) ?
C14 C19 C18 C17 -1.1(4) ?
C23 C22 C21 C26 -0.2(5) ?
C25 C26 C21 C22 -0.4(4) ?
C20 C26 C21 C22 177.8(3) ?
C21 C26 C25 C24 0.3(5) ?
C20 C26 C25 C24 -177.9(3) ?
C23 C24 C25 C26 0.3(6) ?
C21 C22 C23 C24 0.9(5) ?
C25 C24 C23 C22 -0.9(6) ?

loop_
_cod_related_entry_id
_cod_related_entry_database
_cod_related_entry_code
1 ChemSpider 16436278
